data_1518970
loop_
_publ_author_name
'Ritter, K.'
'Pehlken, C.'
'Sorsche, D.'
'Rau, S.'

_publ_section_title
;
 Optimized synthesis of a tert-butyl-phenyl-substituted
 tetrapyridophenazine ligand and its Ru(ii) complexes and determination of
 dimerization behaviour of the complexes through supramolecular
 &quot;Fingerhakel&quot;.
;
_journal_issue 19
_journal_name_full 'Dalton transactions (Cambridge, England : 2003)'
_journal_page_first 8889
_journal_page_last 8905
_journal_paper_doi 10.1039/c5dt00214a
_journal_volume 44
_journal_year 2015
_chemical_formula_moiety 'C116 H132 N14 Ru2, 4(F6 P), 5.5(C5 H12 O)'
_chemical_formula_sum 'C143.5 H198 F24 N14 O5.5 P4 Ru2'
_chemical_formula_weight 2989.17
_chemical_name_common Ru(tbp)2tpphzRu
_space_group_IT_number 15
_symmetry_cell_setting monoclinic
_symmetry_Int_Tables_number 15
_symmetry_space_group_name_Hall '-I 2ya'
_symmetry_space_group_name_H-M 'I 1 2/a 1'
_atom_sites_solution_hydrogens geom
_audit_creation_date 2015-02-27T16:39:01-00:00
_audit_creation_method 'WinGX routine CIF_UPDATE'
_audit_update_record
;
2015-02-27 deposited with the CCDC.
2015-03-26 downloaded from the CCDC.
;
_cell_angle_alpha 90
_cell_angle_beta 106.727(3)
_cell_angle_gamma 90
_cell_formula_units_Z 4
_cell_length_a 19.8215(8)
_cell_length_b 44.8370(12)
_cell_length_c 19.8740(5)
_cell_measurement_reflns_used 6211
_cell_measurement_temperature 150(2)
_cell_measurement_theta_max 72.622
_cell_measurement_theta_min 3.752
_cell_volume 16915.4(10)
_computing_cell_refinement
;
        CrysAlisPro, Agilent Technologies,
        Version 1.171.36.32 (release 02-08-2013 CrysAlis171 .NET)
        (compiled Aug  2 2013,16:46:58)
;
_computing_data_collection
;
        CrysAlisPro, Agilent Technologies,
        Version 1.171.36.32 (release 02-08-2013 CrysAlis171 .NET)
        (compiled Aug  2 2013,16:46:58)
;
_computing_data_reduction
;
        CrysAlisPro, Agilent Technologies,
        Version 1.171.36.32 (release 02-08-2013 CrysAlis171 .NET)
        (compiled Aug  2 2013,16:46:58)
;
_computing_structure_refinement 'SHELXL-2013 (Sheldrick, 2013)'
_diffrn_ambient_temperature 150(2)
_diffrn_detector_area_resol_mean 10.3385
_diffrn_measured_fraction_theta_full 0.863
_diffrn_measured_fraction_theta_max 0.844
_diffrn_measurement_device_type 'SuperNova, Dual, Cu at zero, Atlas'
_diffrn_measurement_method '\w scans'
_diffrn_orient_matrix_UB_11 -0.0237937
_diffrn_orient_matrix_UB_12 0.0309015
_diffrn_orient_matrix_UB_13 0.0182651
_diffrn_orient_matrix_UB_21 0.0127543
_diffrn_orient_matrix_UB_22 0.0129997
_diffrn_orient_matrix_UB_23 -0.0669941
_diffrn_orient_matrix_UB_31 -0.0766287
_diffrn_orient_matrix_UB_32 -0.007407
_diffrn_orient_matrix_UB_33 -0.0415685
_diffrn_radiation_monochromator mirror
_diffrn_radiation_probe x-ray
_diffrn_radiation_type CuK\a
_diffrn_radiation_wavelength 1.54178
_diffrn_reflns_av_R_equivalents 0.0349
_diffrn_reflns_av_unetI/netI 0.0605
_diffrn_reflns_Laue_measured_fraction_full 0.863
_diffrn_reflns_Laue_measured_fraction_max 0.844
_diffrn_reflns_limit_h_max 14
_diffrn_reflns_limit_h_min -24
_diffrn_reflns_limit_k_max 52
_diffrn_reflns_limit_k_min -56
_diffrn_reflns_limit_l_max 22
_diffrn_reflns_limit_l_min -23
_diffrn_reflns_number 26007
_diffrn_reflns_point_group_measured_fraction_full 0.863
_diffrn_reflns_point_group_measured_fraction_max 0.844
_diffrn_reflns_theta_full 67.679
_diffrn_reflns_theta_max 74.464
_diffrn_reflns_theta_min 7.48
_exptl_absorpt_coefficient_mu 2.45
_exptl_absorpt_correction_T_max 1
_exptl_absorpt_correction_T_min 0.91655
_exptl_absorpt_correction_type multi-scan
_exptl_absorpt_process_details
;
        CrysAlisPro, Agilent Technologies,
        Version 1.171.36.32 (release 02-08-2013 CrysAlis171 .NET)
        (compiled Aug  2 2013,16:46:58)
        Empirical absorption correction using spherical harmonics,
 implemented in SCALE3 ABSPACK scaling algorithm.
;
_exptl_crystal_colour red-orange
_exptl_crystal_density_diffrn 1.174
_exptl_crystal_description prism
_exptl_crystal_F_000 6260
_exptl_crystal_size_max 0.2754
_exptl_crystal_size_mid 0.1604
_exptl_crystal_size_min 0.1417
_platon_squeeze_details
;
;
_refine_diff_density_max 0.978
_refine_diff_density_min -0.669
_refine_diff_density_rms 0.078
_refine_ls_extinction_method none
_refine_ls_goodness_of_fit_ref 1.062
_refine_ls_hydrogen_treatment constr
_refine_ls_matrix_type full
_refine_ls_number_parameters 977
_refine_ls_number_reflns 14622
_refine_ls_number_restraints 46
_refine_ls_restrained_S_all 1.078
_refine_ls_R_factor_all 0.0926
_refine_ls_R_factor_gt 0.0658
_refine_ls_shift/su_max 0.001
_refine_ls_shift/su_mean 0
_refine_ls_structure_factor_coef Fsqd
_refine_ls_weighting_details
;
 w=1/[\s^2^(Fo^2^)+(0.1423P)^2^]
 where P=(Fo^2^+2Fc^2^)/3
;
_refine_ls_weighting_scheme calc
_refine_ls_wR_factor_gt 0.1932
_refine_ls_wR_factor_ref 0.2178
_reflns_number_gt 10025
_reflns_number_total 14622
_reflns_threshold_expression 'I > 2\s(I)'
_cod_data_source_file c5dt00214a2.cif
_cod_data_source_block Ru(tbp)2tpphzRu
_cod_depositor_comments 'Adding full bibliography for 1518963--1518971.cif.'
_cod_original_sg_symbol_H-M 'I 2/a'
_cod_original_formula_sum 'C143.50 H198 F24 N14 O5.50 P4 Ru2'
_cod_database_code 1518970

loop_
_symmetry_equiv_pos_as_xyz
'x, y, z'
'-x+1/2, y, -z'
'x+1/2, y+1/2, z+1/2'
'-x+1, y+1/2, -z+1/2'
'-x, -y, -z'
'x-1/2, -y, z'
'-x+1/2, -y+1/2, -z+1/2'
'x, -y+1/2, z+1/2'

loop_
_atom_site_label
_atom_site_type_symbol
_atom_site_fract_x
_atom_site_fract_y
_atom_site_fract_z
_atom_site_U_iso_or_equiv
_atom_site_adp_type
_atom_site_occupancy
_atom_site_calc_flag
_atom_site_disorder_assembly
_atom_site_disorder_group
C1 C 0.1180(3) 0.80332(11) 0.9186(3) 0.0602(12) Uani 1 d . .
H1 H 0.1 0.8218 0.9007 0.072 Uiso 1 calc A 1
C3 C 0.1084(3) 0.75017(12) 0.9153(3) 0.0669(14) Uani 1 d . .
H3 H 0.085 0.7328 0.896 0.08 Uiso 1 calc B 1
C4 C 0.1769(2) 0.74851(10) 0.9601(2) 0.0480(9) Uani 1 d . .
C5 C 0.2139(2) 0.77545(10) 0.9793(2) 0.0474(9) Uani 1 d . .
C6 C 0.2137(2) 0.72070(9) 0.9831(2) 0.0436(8) Uani 1 d . .
C7 C 0.2130(2) 0.67016(9) 0.98722(18) 0.0387(7) Uani 1 d . .
C8 C 0.1737(2) 0.64208(9) 0.97733(19) 0.0415(8) Uani 1 d . .
C9 C 0.2119(2) 0.61558(8) 0.98842(17) 0.0362(7) Uani 1 d . .
C10 C 0.1009(2) 0.64051(10) 0.9564(2) 0.0463(9) Uani 1 d . .
H10 H 0.0738 0.6577 0.953 0.056 Uiso 1 calc C 1
C12 C 0.1109(2) 0.58739(10) 0.9569(2) 0.0445(8) Uani 1 d . .
H12 H 0.0885 0.569 0.9521 0.053 Uiso 1 calc D 1
C13 C 0.2732(2) 0.56543(9) 0.8577(2) 0.0442(8) Uani 1 d . .
H13 H 0.3014 0.5812 0.88 0.053 Uiso 1 calc . .
C14 C 0.2685(3) 0.55940(10) 0.7886(2) 0.0526(10) Uani 1 d . .
H14 H 0.2938 0.571 0.7655 0.063 Uiso 1 calc . .
C15 C 0.2264(3) 0.53630(10) 0.7525(2) 0.0515(10) Uani 1 d . .
C16 C 0.1873(3) 0.52071(10) 0.7896(2) 0.0490(9) Uani 1 d . .
H16 H 0.1563 0.5058 0.7673 0.059 Uiso 1 calc . .
C17 C 0.1946(2) 0.52741(9) 0.8593(2) 0.0429(8) Uani 1 d . .
C18 C 0.1574(2) 0.51099(10) 0.9029(2) 0.0444(8) Uani 1 d . .
C19 C 0.1085(3) 0.48902(12) 0.8775(2) 0.0555(11) Uani 1 d . .
H19 H 0.096 0.4842 0.83 0.067 Uiso 1 calc . .
C20 C 0.0775(3) 0.47391(13) 0.9219(3) 0.0631(13) Uani 1 d . .
C21 C 0.0978(3) 0.48252(14) 0.9919(3) 0.0674(15) Uani 1 d . .
H21 H 0.0789 0.473 1.024 0.081 Uiso 1 calc . .
C22 C 0.2238(3) 0.52926(13) 0.6761(3) 0.0659(13) Uani 1 d . .
C23 C 0.0233(4) 0.44958(17) 0.8944(4) 0.085(2) Uani 1 d . .
C24 C 0.1723(4) 0.50389(15) 0.6460(3) 0.085(2) Uani 1 d . .
H24A H 0.172 0.5 0.5984 0.128 Uiso 1 calc . .
H24B H 0.1258 0.5095 0.6469 0.128 Uiso 1 calc . .
H24C H 0.1867 0.4862 0.6737 0.128 Uiso 1 calc . .
C25 C 0.2030(4) 0.55713(15) 0.6317(3) 0.0840(19) Uani 1 d . .
H25A H 0.2015 0.5528 0.584 0.126 Uiso 1 calc . .
H25B H 0.2369 0.5726 0.6496 0.126 Uiso 1 calc . .
H25C H 0.1573 0.5637 0.6332 0.126 Uiso 1 calc . .
C26 C 0.2233(3) 0.82232(9) 1.1392(2) 0.0494(9) Uani 1 d . .
H26 H 0.2586 0.8082 1.1436 0.059 Uiso 1 calc . .
C27 C 0.1905(3) 0.82430(11) 1.1921(2) 0.0580(12) Uani 1 d . .
H27 H 0.2028 0.8112 1.23 0.07 Uiso 1 calc . .
C28 C 0.1399(3) 0.84567(11) 1.1883(3) 0.0589(11) Uani 1 d . .
C29 C 0.1225(3) 0.86387(11) 1.1293(3) 0.0568(11) Uani 1 d . .
H29 H 0.0884 0.8786 1.1247 0.068 Uiso 1 calc . .
C30 C 0.1556(3) 0.86032(10) 1.0769(2) 0.0509(10) Uani 1 d . .
C31 C 0.3616(3) 0.87849(10) 0.9885(2) 0.0486(9) Uani 1 d . .
C32 C 0.4120(3) 0.90059(11) 1.0038(2) 0.0548(10) Uani 1 d . .
H32 H 0.4354 0.9054 0.9709 0.066 Uiso 1 calc . .
C33 C 0.3415(3) 0.88472(10) 1.0956(2) 0.0506(10) Uani 1 d . .
H33 H 0.3179 0.8793 1.128 0.061 Uiso 1 calc . .
C34 C 0.3913(3) 0.90695(11) 1.1141(3) 0.0581(11) Uani 1 d . .
H34 H 0.4002 0.9162 1.1577 0.07 Uiso 1 calc . .
C35 C 0.1058(4) 0.85044(13) 1.2476(3) 0.0688(14) Uani 1 d . .
C36 C 0.1202(4) 0.82458(14) 1.2986(3) 0.0797(18) Uani 1 d . .
H36A H 0.1702 0.8221 1.318 0.119 Uiso 1 calc . .
H36B H 0.1002 0.8067 1.2744 0.119 Uiso 1 calc . .
H36C H 0.0995 0.8285 1.3358 0.119 Uiso 1 calc . .
C37 C 0.1367(5) 0.87978(14) 1.2869(4) 0.099(3) Uani 1 d . .
H37A H 0.1867 0.8776 1.3069 0.148 Uiso 1 calc . .
H37B H 0.1153 0.8836 1.3236 0.148 Uiso 1 calc . .
H37C H 0.1273 0.8961 1.2543 0.148 Uiso 1 calc . .
C40 C 0.2993(4) 0.5206(2) 0.6756(4) 0.097(2) Uani 1 d . .
H40A H 0.2995 0.5161 0.6284 0.145 Uiso 1 calc . .
H40B H 0.3146 0.5034 0.7049 0.145 Uiso 1 calc . .
H40C H 0.3308 0.5369 0.6933 0.145 Uiso 1 calc . .
C42 C 0.4837(4) 0.94057(16) 1.0844(4) 0.0791(18) Uani 1 d . .
C44 C 0.4285(3) 0.91575(11) 1.0672(3) 0.0574(11) Uani 1 d . .
C47 C 0.0276(5) 0.8539(2) 1.2169(4) 0.110(3) Uani 1 d . .
H47A H 0.018 0.8703 1.1842 0.165 Uiso 1 calc . .
H47B H 0.0065 0.8578 1.2538 0.165 Uiso 1 calc . .
H47C H 0.0081 0.8359 1.1929 0.165 Uiso 1 calc . .
N1 N 0.1765(2) 0.51951(8) 0.97122(17) 0.0441(7) Uani 1 d . .
N2 N 0.23847(17) 0.54930(7) 0.89400(17) 0.0393(7) Uani 1 d . .
N3 N 0.2067(2) 0.83972(7) 1.08232(18) 0.0447(7) Uani 1 d . .
N4 N 0.18071(18) 0.58823(7) 0.97862(16) 0.0405(7) Uani 1 d . .
N5 N 0.1840(2) 0.80257(8) 0.96106(18) 0.0455(7) Uani 1 d . .
N6 N 0.17673(19) 0.69533(7) 0.96990(17) 0.0417(7) Uani 1 d . .
N7 N 0.3249(2) 0.87039(8) 1.03395(17) 0.0445(7) Uani 1 d . .
P2 P 0.12420(11) 0.85777(4) 0.69180(11) 0.0867(5) Uani 1 d . .
Ru1 Ru 0.25 0.55276(2) 1 0.04061(14) Uani 1 d . .
Ru2 Ru 0.25 0.83762(2) 1 0.04276(14) Uani 1 d . .
C49 C 0.1462(3) 0.50523(11) 1.0138(2) 0.0545(10) Uani 1 d . .
H49 H 0.1582 0.5109 1.0607 0.065 Uiso 1 calc . .
C2A C 0.0740(13) 0.7783(5) 0.8991(12) 0.083(7) Uani 0.616(4) d E 1
H2A H 0.0259 0.78 0.8772 0.099 Uiso 0.616(4) calc E 1
C11A C 0.0696(9) 0.6133(3) 0.9410(18) 0.055(7) Uani 0.616(4) d E 1
P1B P -0.01347(17) 0.54832(7) 0.6960(2) 0.0852(9) Uani 0.616(4) d E 1
F4B F -0.0687(5) 0.5386(2) 0.6250(5) 0.136(3) Uani 0.616(4) d E 1
F1B F 0.0444(5) 0.5569(3) 0.7696(6) 0.111(3) Uani 0.616(4) d E 1
F3B F -0.0533(6) 0.57817(19) 0.7001(6) 0.130(3) Uani 0.616(4) d E 1
F6B F 0.0283(5) 0.51722(18) 0.7015(5) 0.127(3) Uani 0.616(4) d E 1
F2B F -0.0589(7) 0.5330(3) 0.7377(7) 0.131(4) Uani 0.616(4) d E 1
F5B F 0.0319(7) 0.5652(2) 0.6524(6) 0.162(5) Uani 0.616(4) d E 1
C60B C -0.0097(5) 0.61153(18) 0.9190(4) 0.061(2) Uani 0.616(4) d E 1
C62B C -0.1117(7) 0.5842(3) 0.8506(6) 0.093(4) Uani 0.616(4) d E 1
H62 H -0.1284 0.5687 0.819 0.112 Uiso 0.616(4) calc E 1
C61B C -0.0389(5) 0.5892(2) 0.8713(4) 0.071(2) Uani 0.616(4) d E 1
H61 H -0.0099 0.5774 0.8529 0.085 Uiso 0.616(4) calc E 1
C63B C -0.1576(7) 0.5991(3) 0.8711(8) 0.148(8) Uani 0.616(4) d E 1
C64B C -0.0524(6) 0.6288(2) 0.9459(7) 0.106(5) Uani 0.616(4) d E 1
H64 H -0.0336 0.6438 0.978 0.127 Uiso 0.616(4) calc E 1
C65B C -0.1260(10) 0.6233(5) 0.9239(13) 0.217(14) Uani 0.616(4) d E 1
H65 H -0.1555 0.6349 0.9423 0.261 Uiso 0.616(4) calc E 1
C66B C -0.2329(8) 0.5919(4) 0.8481(9) 0.173(9) Uani 0.616(4) d E 1
C68B C -0.2792(12) 0.6175(5) 0.8381(16) 0.30(2) Uani 0.616(4) d E 1
H68A H -0.2684 0.6309 0.8051 0.453 Uiso 0.616(4) calc E 1
H68B H -0.2728 0.6275 0.8822 0.453 Uiso 0.616(4) calc E 1
H68C H -0.3272 0.611 0.8204 0.453 Uiso 0.616(4) calc E 1
C67B C -0.2555(13) 0.5712(6) 0.7891(13) 0.257(16) Uani 0.616(4) d E 1
H67A H -0.2215 0.5555 0.7946 0.385 Uiso 0.616(4) calc E 1
H67B H -0.2594 0.5817 0.746 0.385 Uiso 0.616(4) calc E 1
H67C H -0.3004 0.5629 0.788 0.385 Uiso 0.616(4) calc E 1
C69B C -0.2442(10) 0.5736(6) 0.9062(13) 0.32(2) Uani 0.616(4) d E 1
H69A H -0.2098 0.5579 0.9175 0.479 Uiso 0.616(4) calc E 1
H69B H -0.2906 0.5651 0.8918 0.479 Uiso 0.616(4) calc E 1
H69C H -0.2394 0.5859 0.9468 0.479 Uiso 0.616(4) calc E 1
C48 C -0.0423(6) 0.4651(4) 0.8287(6) 0.100(4) Uani 0.616(4) d E 1
H48A H -0.0651 0.4805 0.8478 0.149 Uiso 0.616(4) calc E 1
H48B H -0.0761 0.4501 0.8072 0.149 Uiso 0.616(4) calc E 1
H48C H -0.0227 0.4736 0.794 0.149 Uiso 0.616(4) calc E 1
C38 C -0.0126(8) 0.4402(3) 0.9459(7) 0.084(3) Uani 0.616(4) d E 1
H38A H -0.0303 0.4574 0.964 0.126 Uiso 0.616(4) calc E 1
H38B H 0.02 0.4298 0.9838 0.126 Uiso 0.616(4) calc E 1
H38C H -0.0511 0.4272 0.9236 0.126 Uiso 0.616(4) calc E 1
C39 C 0.0525(8) 0.4275(3) 0.8587(7) 0.091(4) Uani 0.616(4) d E 1
H39A H 0.0729 0.4371 0.826 0.137 Uiso 0.616(4) calc E 1
H39B H 0.0159 0.4141 0.8337 0.137 Uiso 0.616(4) calc E 1
H39C H 0.0881 0.4164 0.8923 0.137 Uiso 0.616(4) calc E 1
C2B C 0.0861(15) 0.7763(8) 0.8862(12) 0.046(5) Uani 0.384(4) d E 2
C11B C 0.0675(8) 0.6125(2) 0.950(3) 0.033(5) Uani 0.384(4) d E 2
H11B H 0.019 0.6108 0.942 0.039 Uiso 0.384(4) calc E 2
C60A C 0.0036(7) 0.8004(3) 0.7778(7) 0.055(3) Uani 0.384(4) d E 2
H60A H 0.0352 0.8162 0.7849 0.066 Uiso 0.384(4) calc E 2
C61A C 0.0147(6) 0.7767(2) 0.8274(5) 0.044(2) Uani 0.384(4) d E 2
C62A C -0.0355(8) 0.7550(3) 0.8169(8) 0.066(3) Uani 0.384(4) d E 2
H62A H -0.0294 0.7397 0.8498 0.079 Uiso 0.384(4) calc E 2
C63A C -0.0974(9) 0.7548(4) 0.7574(10) 0.084(5) Uani 0.384(4) d E 2
H63A H -0.1302 0.7395 0.7512 0.101 Uiso 0.384(4) calc E 2
C64A C -0.0537(9) 0.7998(3) 0.7201(8) 0.069(4) Uani 0.384(4) d E 2
H64A H -0.0582 0.8145 0.6859 0.083 Uiso 0.384(4) calc E 2
C65A C -0.1064(8) 0.7776(4) 0.7104(9) 0.080(5) Uani 0.384(4) d E 2
C66A C -0.1769(14) 0.7788(6) 0.6479(19) 0.156(14) Uani 0.384(4) d E 2
C67A C -0.1761(19) 0.8046(6) 0.5993(17) 0.19(2) Uani 0.384(4) d E 2
H67D H -0.2198 0.8051 0.5625 0.281 Uiso 0.384(4) calc E 2
H67E H -0.1379 0.8021 0.5792 0.281 Uiso 0.384(4) calc E 2
H67F H -0.1702 0.8229 0.6253 0.281 Uiso 0.384(4) calc E 2
C68A C -0.187(2) 0.7495(7) 0.6151(19) 0.23(3) Uani 0.384(4) d E 2
H68D H -0.187 0.7347 0.6497 0.349 Uiso 0.384(4) calc E 2
H68E H -0.1491 0.7456 0.595 0.349 Uiso 0.384(4) calc E 2
H68F H -0.2309 0.7491 0.5788 0.349 Uiso 0.384(4) calc E 2
C69A C -0.243(4) 0.7898(15) 0.676(3) 0.30(3) Uani 0.384(4) d E 2
H69D H -0.2502 0.7758 0.7093 0.448 Uiso 0.384(4) calc E 2
H69E H -0.2847 0.7911 0.6365 0.448 Uiso 0.384(4) calc E 2
H69F H -0.2324 0.8091 0.6972 0.448 Uiso 0.384(4) calc E 2
C38A C 0.0564(11) 0.4181(4) 0.9434(10) 0.093(6) Uani 0.384(4) d E 2
H38D H 0.0997 0.4123 0.9347 0.14 Uiso 0.384(4) calc E 2
H38E H 0.0228 0.4021 0.9301 0.14 Uiso 0.384(4) calc E 2
H38F H 0.0648 0.4224 0.9924 0.14 Uiso 0.384(4) calc E 2
C39A C 0.0144(10) 0.4390(4) 0.8209(8) 0.075(5) Uani 0.384(4) d E 2
H39D H 0.0596 0.4381 0.8123 0.112 Uiso 0.384(4) calc E 2
H39E H -0.0155 0.4526 0.7884 0.112 Uiso 0.384(4) calc E 2
H39F H -0.0066 0.4195 0.815 0.112 Uiso 0.384(4) calc E 2
C48A C -0.0401(9) 0.4541(6) 0.9169(10) 0.083(6) Uani 0.384(4) d E 2
H48D H -0.0271 0.4618 0.964 0.125 Uiso 0.384(4) calc E 2
H48E H -0.0643 0.4355 0.9155 0.125 Uiso 0.384(4) calc E 2
H48F H -0.0706 0.4681 0.886 0.125 Uiso 0.384(4) calc E 2
P1A P -0.0464(4) 0.54189(17) 0.8073(4) 0.112(2) Uani 0.384(4) d E 2
F1A F -0.0066(9) 0.5324(4) 0.8824(7) 0.126(5) Uani 0.384(4) d E 2
F2A F -0.0312(9) 0.5125(4) 0.7761(8) 0.126(5) Uani 0.384(4) d E 2
F4A F -0.1193(11) 0.5259(5) 0.8223(12) 0.187(8) Uani 0.384(4) d E 2
F3A F 0.0256(17) 0.5578(7) 0.8001(18) 0.203(13) Uani 0.384(4) d E 2
F5A F -0.0616(16) 0.5706(7) 0.8397(18) 0.283(19) Uani 0.384(4) d E 2
F6A F -0.095(2) 0.5497(7) 0.7297(16) 0.28(2) Uani 0.384(4) d E 2
F10B F 0.0710(18) 0.8362(6) 0.6305(16) 0.209(15) Uani 0.49(3) d F 1
F12B F 0.1299(7) 0.8378(4) 0.7663(9) 0.102(4) Uani 0.49(3) d F 1
F8B F 0.0593(12) 0.8650(7) 0.709(2) 0.228(17) Uani 0.49(3) d F 1
F10A F 0.0551(8) 0.8457(4) 0.6530(11) 0.108(5) Uani 0.51(3) d F 2
F12A F 0.1370(7) 0.8284(3) 0.7323(9) 0.094(4) Uani 0.51(3) d F 2
F8A F 0.0866(13) 0.8816(4) 0.7307(6) 0.162(9) Uani 0.51(3) d F 2
C80 C 0.5000(16) 0.9506(5) 1.1601(10) 0.100(9) Uani 0.46(3) d G 1
H80A H 0.457 0.9554 1.1706 0.15 Uiso 0.46(3) calc G 1
H80B H 0.5297 0.9679 1.1671 0.15 Uiso 0.46(3) calc G 1
H80C H 0.5239 0.9349 1.1905 0.15 Uiso 0.46(3) calc G 1
C81 C 0.5469(14) 0.9318(8) 1.061(2) 0.141(16) Uani 0.46(3) d G 1
H81A H 0.5318 0.9261 1.0122 0.211 Uiso 0.46(3) calc G 1
H81B H 0.5705 0.9153 1.0886 0.211 Uiso 0.46(3) calc G 1
H81C H 0.5787 0.9484 1.0668 0.211 Uiso 0.46(3) calc G 1
C82 C 0.4509(13) 0.9674(4) 1.0348(14) 0.109(9) Uani 0.46(3) d G 1
H82A H 0.4396 0.9611 0.9867 0.163 Uiso 0.46(3) calc G 1
H82B H 0.4842 0.9835 1.0426 0.163 Uiso 0.46(3) calc G 1
H82C H 0.4087 0.974 1.0449 0.163 Uiso 0.46(3) calc G 1
C82A C 0.4465(13) 0.9697(4) 1.099(2) 0.17(2) Uani 0.54(3) d G 2
H82D H 0.4271 0.9665 1.1371 0.256 Uiso 0.54(3) calc G 2
H82E H 0.4094 0.975 1.0574 0.256 Uiso 0.54(3) calc G 2
H82F H 0.4803 0.9857 1.1103 0.256 Uiso 0.54(3) calc G 2
C80A C 0.5367(15) 0.9332(8) 1.1498(13) 0.146(14) Uani 0.54(3) d G 2
H80D H 0.514 0.9285 1.1852 0.218 Uiso 0.54(3) calc G 2
H80E H 0.5677 0.9499 1.1649 0.218 Uiso 0.54(3) calc G 2
H80F H 0.5635 0.9163 1.1426 0.218 Uiso 0.54(3) calc G 2
C81A C 0.5083(15) 0.9485(6) 1.0216(12) 0.125(10) Uani 0.54(3) d G 2
H81D H 0.5428 0.9641 1.0342 0.187 Uiso 0.54(3) calc G 2
H81E H 0.4689 0.9552 0.984 0.187 Uiso 0.54(3) calc G 2
H81F H 0.5288 0.9313 1.0066 0.187 Uiso 0.54(3) calc G 2
F7 F 0.1858(3) 0.87412(10) 0.7454(3) 0.1139(16) Uani 1 d . .
F11 F 0.1738(5) 0.83973(18) 0.6624(4) 0.182(3) Uani 1 d . .
F9 F 0.1154(3) 0.88197(11) 0.6328(3) 0.1212(18) Uani 1 d . .

loop_
_atom_site_aniso_label
_atom_site_aniso_U_11
_atom_site_aniso_U_22
_atom_site_aniso_U_33
_atom_site_aniso_U_23
_atom_site_aniso_U_13
_atom_site_aniso_U_12
C1 0.055(3) 0.048(2) 0.069(3) 0.018(2) 0.004(2) 0.001(2)
C3 0.058(3) 0.050(2) 0.081(3) 0.012(2) 0.000(2) -0.010(2)
C4 0.051(2) 0.044(2) 0.048(2) 0.0062(17) 0.0128(17) -0.0001(19)
C5 0.064(3) 0.045(2) 0.0394(19) 0.0019(16) 0.0239(17) -0.0011(19)
C6 0.049(2) 0.0412(19) 0.0395(19) 0.0005(15) 0.0111(15) -0.0018(17)
C7 0.048(2) 0.0391(18) 0.0307(17) 0.0012(13) 0.0150(13) -0.0005(16)
C8 0.049(2) 0.0416(19) 0.0356(18) 0.0043(14) 0.0147(15) -0.0001(17)
C9 0.044(2) 0.0369(17) 0.0291(16) 0.0011(13) 0.0134(12) -0.0019(15)
C10 0.050(2) 0.047(2) 0.045(2) 0.0075(17) 0.0182(16) 0.0040(18)
C12 0.048(2) 0.049(2) 0.0407(19) 0.0036(16) 0.0178(15) -0.0060(18)
C13 0.057(2) 0.0348(17) 0.044(2) 0.0025(15) 0.0192(17) 0.0027(17)
C14 0.071(3) 0.047(2) 0.044(2) 0.0082(17) 0.0216(19) 0.001(2)
C15 0.069(3) 0.046(2) 0.042(2) 0.0023(17) 0.0200(18) -0.001(2)
C16 0.062(3) 0.042(2) 0.042(2) -0.0013(16) 0.0132(17) -0.0014(19)
C17 0.049(2) 0.0416(18) 0.0411(19) 0.0044(15) 0.0174(15) 0.0065(17)
C18 0.046(2) 0.053(2) 0.0356(18) -0.0018(16) 0.0142(15) -0.0012(18)
C19 0.055(3) 0.069(3) 0.043(2) -0.009(2) 0.0161(17) -0.017(2)
C20 0.069(3) 0.076(3) 0.049(3) -0.015(2) 0.025(2) -0.029(3)
C21 0.077(4) 0.084(4) 0.048(3) -0.007(2) 0.027(2) -0.035(3)
C22 0.092(4) 0.064(3) 0.046(2) -0.001(2) 0.027(2) -0.012(3)
C23 0.085(4) 0.102(5) 0.078(4) -0.037(4) 0.041(3) -0.051(4)
C24 0.131(6) 0.082(4) 0.049(3) -0.013(3) 0.035(3) -0.026(4)
C25 0.119(6) 0.084(4) 0.046(3) 0.005(3) 0.020(3) -0.016(4)
C26 0.064(3) 0.0398(19) 0.047(2) 0.0061(16) 0.0208(19) 0.0072(19)
C27 0.085(4) 0.051(2) 0.045(2) 0.0090(19) 0.029(2) 0.003(2)
C28 0.081(3) 0.054(2) 0.051(2) 0.003(2) 0.033(2) 0.004(2)
C29 0.078(3) 0.049(2) 0.054(2) 0.005(2) 0.036(2) 0.009(2)
C30 0.069(3) 0.045(2) 0.043(2) 0.0046(17) 0.0230(19) 0.005(2)
C31 0.061(3) 0.048(2) 0.041(2) -0.0065(17) 0.0214(17) -0.004(2)
C32 0.063(3) 0.056(2) 0.051(2) -0.008(2) 0.0257(19) -0.011(2)
C33 0.061(3) 0.050(2) 0.045(2) -0.0056(18) 0.0220(18) -0.001(2)
C34 0.070(3) 0.059(3) 0.049(2) -0.012(2) 0.023(2) -0.006(2)
C35 0.101(4) 0.061(3) 0.057(3) -0.001(2) 0.044(3) 0.000(3)
C36 0.131(6) 0.071(3) 0.054(3) 0.004(3) 0.054(3) 0.007(4)
C37 0.182(9) 0.061(3) 0.077(4) -0.006(3) 0.076(5) -0.003(4)
C40 0.110(6) 0.121(6) 0.074(4) -0.019(4) 0.049(4) 0.006(5)
C42 0.081(4) 0.079(4) 0.084(4) -0.034(3) 0.035(3) -0.027(3)
C44 0.062(3) 0.052(2) 0.060(3) -0.014(2) 0.021(2) -0.009(2)
C47 0.108(6) 0.157(8) 0.091(5) 0.030(5) 0.070(4) 0.023(6)
N1 0.058(2) 0.0454(17) 0.0342(16) -0.0004(13) 0.0210(14) -0.0014(16)
N2 0.0366(16) 0.0358(15) 0.0468(18) 0.0023(13) 0.0140(12) 0.0053(13)
N3 0.054(2) 0.0411(17) 0.0405(17) 0.0026(13) 0.0164(14) 0.0019(15)
N4 0.0478(18) 0.0418(16) 0.0363(15) 0.0001(13) 0.0191(12) -0.0046(14)
N5 0.052(2) 0.0423(17) 0.0427(17) 0.0070(14) 0.0142(14) 0.0070(15)
N6 0.0465(17) 0.0383(16) 0.0407(16) 0.0028(13) 0.0134(13) 0.0006(14)
N7 0.056(2) 0.0455(17) 0.0370(17) -0.0039(13) 0.0213(14) 0.0044(16)
P2 0.0859(12) 0.0632(9) 0.1069(13) 0.0307(9) 0.0215(9) 0.0075(8)
Ru1 0.0491(3) 0.0394(2) 0.0362(2) 0 0.01699(16) 0
Ru2 0.0566(3) 0.0388(2) 0.0362(2) 0 0.01862(17) 0
C49 0.063(3) 0.062(3) 0.042(2) -0.0059(19) 0.0206(18) -0.012(2)
C2A 0.053(8) 0.046(6) 0.139(18) 0.014(11) 0.010(10) -0.003(6)
C11A 0.059(8) 0.064(9) 0.045(11) 0.012(5) 0.021(5) 0.000(6)
P1B 0.0696(17) 0.0712(15) 0.117(2) -0.0236(15) 0.0309(15) -0.0042(13)
F4B 0.109(7) 0.121(7) 0.153(8) -0.034(6) -0.002(5) 0.008(6)
F1B 0.093(6) 0.112(6) 0.131(8) -0.046(6) 0.035(5) -0.008(5)
F3B 0.126(8) 0.086(5) 0.192(9) -0.016(6) 0.068(7) 0.014(5)
F6B 0.105(6) 0.104(5) 0.149(7) -0.044(5) 0.002(5) 0.024(5)
F2B 0.128(9) 0.099(6) 0.171(11) -0.008(7) 0.048(8) -0.035(6)
F5B 0.209(12) 0.174(9) 0.155(8) -0.076(7) 0.136(9) -0.090(9)
C60B 0.053(5) 0.055(4) 0.074(5) 0.011(4) 0.017(4) -0.003(4)
C62B 0.075(8) 0.096(8) 0.094(8) 0.008(7) 0.001(6) -0.034(7)
C61B 0.060(5) 0.086(6) 0.064(5) 0.007(5) 0.014(4) -0.011(5)
C63B 0.053(7) 0.073(8) 0.29(2) -0.008(11) -0.001(10) -0.013(7)
C64B 0.061(6) 0.072(6) 0.198(14) -0.028(8) 0.059(8) -0.009(5)
C65B 0.088(12) 0.167(19) 0.44(4) 0.09(3) 0.14(2) 0.049(14)
C66B 0.156(12) 0.165(12) 0.194(12) -0.007(9) 0.046(9) 0.000(9)
C68B 0.29(3) 0.27(2) 0.33(3) 0.028(18) 0.063(18) -0.033(18)
C67B 0.23(2) 0.29(2) 0.27(2) -0.005(17) 0.099(17) 0.031(17)
C69B 0.082(14) 0.29(4) 0.57(6) 0.22(4) 0.07(3) 0.04(2)
C48 0.069(7) 0.137(11) 0.084(7) 0.020(7) 0.010(5) -0.027(7)
C38 0.089(9) 0.089(8) 0.075(7) 0.003(6) 0.025(6) -0.037(7)
C39 0.124(12) 0.068(6) 0.098(9) -0.020(6) 0.058(8) -0.036(7)
C2B 0.049(13) 0.051(10) 0.037(6) 0.016(5) 0.011(6) 0.001(8)
C11B 0.032(7) 0.037(8) 0.031(8) 0.003(5) 0.014(5) -0.010(5)
C60A 0.056(7) 0.049(6) 0.054(7) 0.008(5) 0.007(5) -0.006(5)
C61A 0.049(6) 0.040(5) 0.041(5) 0.004(4) 0.013(4) 0.000(4)
C62A 0.059(8) 0.065(8) 0.069(8) 0.014(6) 0.010(6) 0.005(7)
C63A 0.063(9) 0.060(8) 0.111(13) -0.001(8) -0.004(8) -0.012(8)
C64A 0.064(8) 0.057(7) 0.073(9) 0.018(6) -0.002(6) 0.008(6)
C65A 0.052(8) 0.066(8) 0.098(11) 0.012(8) -0.019(7) 0.014(7)
C66A 0.074(14) 0.113(18) 0.22(3) 0.06(2) -0.057(17) -0.003(14)
C67A 0.16(3) 0.15(3) 0.16(3) 0.003(19) -0.09(2) 0.05(2)
C68A 0.21(4) 0.13(2) 0.24(4) -0.03(2) -0.13(3) -0.04(3)
C69A 0.30(4) 0.28(3) 0.30(3) 0.024(19) 0.06(2) -0.01(2)
C38A 0.092(13) 0.074(10) 0.099(12) 0.015(9) 0.002(9) -0.041(10)
C39A 0.087(12) 0.087(11) 0.048(8) -0.013(7) 0.016(7) -0.038(10)
C48A 0.051(9) 0.129(18) 0.070(11) -0.031(11) 0.017(7) -0.031(10)
P1A 0.090(4) 0.110(4) 0.123(5) -0.024(4) 0.014(3) -0.007(4)
F1A 0.123(12) 0.158(13) 0.103(9) -0.025(9) 0.042(7) -0.041(10)
F2A 0.122(12) 0.128(12) 0.127(11) -0.027(10) 0.032(8) -0.003(10)
F4A 0.111(14) 0.21(2) 0.24(2) -0.064(18) 0.045(13) -0.015(15)
F3A 0.17(3) 0.19(2) 0.27(4) -0.01(2) 0.10(2) -0.07(2)
F5A 0.17(3) 0.26(3) 0.38(4) -0.23(3) 0.01(2) -0.03(2)
F6A 0.29(4) 0.21(3) 0.22(3) 0.02(2) -0.13(3) 0.06(3)
F10B 0.25(3) 0.119(16) 0.18(2) 0.062(15) -0.056(17) -0.057(16)
F12B 0.130(9) 0.086(8) 0.082(8) 0.029(6) 0.019(6) -0.002(6)
F8B 0.136(15) 0.22(3) 0.39(4) 0.19(3) 0.18(2) 0.084(15)
F10A 0.067(6) 0.095(9) 0.156(13) -0.011(8) 0.026(6) -0.016(6)
F12A 0.118(8) 0.068(6) 0.085(8) 0.023(5) 0.011(6) -0.003(5)
F8A 0.24(2) 0.156(13) 0.070(7) -0.002(7) 0.011(7) 0.110(13)
C80 0.13(2) 0.090(14) 0.074(10) -0.024(9) 0.011(11) -0.057(14)
C81 0.101(16) 0.17(3) 0.18(3) -0.13(2) 0.086(17) -0.080(17)
C82 0.116(17) 0.068(10) 0.145(19) 0.004(11) 0.042(13) -0.029(11)
C82A 0.125(18) 0.066(9) 0.35(6) -0.076(19) 0.12(3) -0.028(10)
C80A 0.118(19) 0.16(2) 0.117(16) 0.016(16) -0.027(13) -0.089(18)
C81A 0.12(2) 0.131(18) 0.131(16) -0.013(13) 0.045(13) -0.069(17)
F7 0.148(5) 0.079(3) 0.112(3) 0.016(2) 0.033(3) -0.014(3)
F11 0.153(7) 0.190(7) 0.188(7) -0.043(6) 0.025(5) 0.052(6)
F9 0.119(4) 0.107(3) 0.129(4) 0.055(3) 0.024(3) -0.017(3)

loop_
_atom_type_symbol
_atom_type_description
_atom_type_scat_dispersion_real
_atom_type_scat_dispersion_imag
_atom_type_scat_source
C C 0.0181 0.0091 'International Tables Vol C Tables 4.2.6.8 and 6.1.1.4'
H H 0 0 'International Tables Vol C Tables 4.2.6.8 and 6.1.1.4'
N N 0.0311 0.018 'International Tables Vol C Tables 4.2.6.8 and 6.1.1.4'
F F 0.0727 0.0534 'International Tables Vol C Tables 4.2.6.8 and 6.1.1.4'
P P 0.2955 0.4335 'International Tables Vol C Tables 4.2.6.8 and 6.1.1.4'
Ru Ru 0.0552 3.296 'International Tables Vol C Tables 4.2.6.8 and 6.1.1.4'
O O 0.0492 0.0322 'International Tables Vol C Tables 4.2.6.8 and 6.1.1.4'

loop_
_exptl_crystal_face_index_h
_exptl_crystal_face_index_k
_exptl_crystal_face_index_l
_exptl_crystal_face_perp_dist
-9 -10 10 0.0793
4 8 -12 0.0714
-9 -16 -4 0.0685
0 2 -12 0.0723
-9 -5 -6 0.0537
-5 -5 12 0.0649
10 11 4 0.08
1 -28 -4 0.0898
8 -19 1 0.1098
-10 16 3 0.1003
12 4 1 0.0871
12 14 -4 0.0901
-6 13 -8 0.0951
-3 -28 3 0.0933
-10 -19 -1 0.0638
-12 2 8 0.0838
5 27 -1 0.132

loop_
_geom_angle_atom_site_label_1
_geom_angle_atom_site_label_2
_geom_angle_atom_site_label_3
_geom_angle
_geom_angle_site_symmetry_1
_geom_angle_site_symmetry_3
N5 C1 C2A 124.8(11) . .
N5 C1 C2B 119.3(12) . .
C2B C3 C4 117.8(14) . .
C4 C3 C2A 120.4(12) . .
C3 C4 C5 117.5(4) . .
C3 C4 C6 123.8(4) . .
C5 C4 C6 118.5(4) . .
N5 C5 C4 123.0(4) . .
N5 C5 C5 116.2(3) . 2_557
C4 C5 C5 120.8(3) . 2_557
N6 C6 C6 121.5(2) . 2_557
N6 C6 C4 118.1(4) . .
C6 C6 C4 120.3(3) 2_557 .
N6 C7 C7 121.5(2) . 2_557
N6 C7 C8 118.0(4) . .
C7 C7 C8 120.5(2) 2_557 .
C10 C8 C9 118.5(4) . .
C10 C8 C7 123.6(4) . .
C9 C8 C7 117.9(4) . .
N4 C9 C8 122.8(4) . .
N4 C9 C9 115.8(2) . 2_557
C8 C9 C9 121.4(2) . 2_557
C11A C10 C8 118.7(7) . .
C8 C10 C11B 119.7(7) . .
N4 C12 C11B 124.3(7) . .
N4 C12 C11A 122.4(7) . .
N2 C13 C14 122.2(4) . .
C13 C14 C15 121.2(4) . .
C14 C15 C16 116.1(4) . .
C14 C15 C22 120.4(4) . .
C16 C15 C22 123.5(4) . .
C17 C16 C15 120.3(4) . .
N2 C17 C16 122.1(4) . .
N2 C17 C18 114.5(3) . .
C16 C17 C18 123.3(4) . .
N1 C18 C19 122.3(4) . .
N1 C18 C17 113.7(4) . .
C19 C18 C17 124.0(4) . .
C18 C19 C20 120.8(4) . .
C21 C20 C19 116.6(5) . .
C21 C20 C23 122.2(5) . .
C19 C20 C23 121.2(5) . .
C49 C21 C20 119.8(5) . .
C25 C22 C24 110.2(5) . .
C25 C22 C15 109.4(5) . .
C24 C22 C15 111.6(4) . .
C25 C22 C40 107.7(6) . .
C24 C22 C40 110.4(6) . .
C15 C22 C40 107.5(5) . .
C39 C23 C38 119.5(9) . .
C48A C23 C39A 118.2(11) . .
C39 C23 C20 109.3(7) . .
C48A C23 C20 111.7(9) . .
C38 C23 C20 112.9(7) . .
C39A C23 C20 116.9(8) . .
C39 C23 C48 103.4(9) . .
C38 C23 C48 103.6(9) . .
C20 C23 C48 106.7(7) . .
C48A C23 C38A 99.3(13) . .
C39A C23 C38A 102.1(12) . .
C20 C23 C38A 105.6(8) . .
N3 C26 C27 123.3(4) . .
C28 C27 C26 119.7(4) . .
C27 C28 C29 117.2(4) . .
C27 C28 C35 122.1(5) . .
C29 C28 C35 120.6(5) . .
C28 C29 C30 120.6(5) . .
N3 C30 C29 121.5(4) . .
N3 C30 C31 115.0(4) . 2_557
C29 C30 C31 123.5(4) . 2_557
N7 C31 C32 122.4(4) . .
N7 C31 C30 113.6(4) . 2_557
C32 C31 C30 123.9(4) . 2_557
C31 C32 C44 121.4(4) . .
N7 C33 C34 124.0(4) . .
C33 C34 C44 120.1(4) . .
C47 C35 C36 109.1(6) . .
C47 C35 C28 109.6(5) . .
C36 C35 C28 111.6(5) . .
C47 C35 C37 109.1(6) . .
C36 C35 C37 109.8(5) . .
C28 C35 C37 107.7(5) . .
C80A C42 C81A 118.1(16) . .
C81 C42 C80 115.2(15) . .
C80A C42 C44 108.7(10) . .
C81A C42 C44 111.6(8) . .
C81 C42 C44 110.2(9) . .
C80 C42 C44 111.9(9) . .
C80A C42 C82A 106.5(18) . .
C81A C42 C82A 103.5(17) . .
C44 C42 C82A 107.8(9) . .
C81 C42 C82 103.7(18) . .
C80 C42 C82 109.1(13) . .
C44 C42 C82 106.1(9) . .
C32 C44 C34 115.7(5) . .
C32 C44 C42 121.8(5) . .
C34 C44 C42 122.5(5) . .
C49 N1 C18 116.9(4) . .
C49 N1 Ru1 125.9(3) . .
C18 N1 Ru1 117.2(3) . .
C13 N2 C17 117.9(3) . .
C13 N2 Ru1 125.9(3) . .
C17 N2 Ru1 116.1(3) . .
C26 N3 C30 117.7(4) . .
C26 N3 Ru2 126.1(3) . .
C30 N3 Ru2 116.3(3) . .
C12 N4 C9 117.4(4) . .
C12 N4 Ru1 128.0(3) . .
C9 N4 Ru1 114.6(3) . .
C1 N5 C5 117.6(4) . .
C1 N5 Ru2 128.4(3) . .
C5 N5 Ru2 113.9(3) . .
C7 N6 C6 116.5(4) . .
C33 N7 C31 116.3(4) . .
C33 N7 Ru2 127.3(3) . .
C31 N7 Ru2 116.4(3) . .
F8B P2 F11 157.4(17) . .
F10A P2 F11 102.2(7) . .
F10A P2 F12A 87.0(9) . .
F11 P2 F12A 73.4(8) . .
F8B P2 F7 107.9(19) . .
F10A P2 F7 164.6(7) . .
F11 P2 F7 92.7(4) . .
F12A P2 F7 93.8(6) . .
F8B P2 F9 96.0(8) . .
F10A P2 F9 88.6(9) . .
F11 P2 F9 91.5(4) . .
F12A P2 F9 163.0(8) . .
F7 P2 F9 94.7(3) . .
F10A P2 F8A 90.3(10) . .
F11 P2 F8A 167.1(10) . .
F12A P2 F8A 110.3(13) . .
F7 P2 F8A 75.0(8) . .
F9 P2 F8A 86.1(7) . .
F8B P2 F10B 83.4(16) . .
F11 P2 F10B 75.7(15) . .
F7 P2 F10B 168.4(16) . .
F9 P2 F10B 86.8(8) . .
F8B P2 F12B 76.0(10) . .
F11 P2 F12B 99.5(8) . .
F7 P2 F12B 79.1(6) . .
F9 P2 F12B 167.5(8) . .
F10B P2 F12B 101.5(11) . .
N1 Ru1 N1 86.5(2) 2_557 .
N1 Ru1 N2 78.39(13) 2_557 2_557
N1 Ru1 N2 95.25(12) . 2_557
N1 Ru1 N2 95.25(12) 2_557 .
N1 Ru1 N2 78.39(13) . .
N2 Ru1 N2 171.35(18) 2_557 .
N1 Ru1 N4 97.23(14) 2_557 2_557
N1 Ru1 N4 175.09(13) . 2_557
N2 Ru1 N4 88.63(12) 2_557 2_557
N2 Ru1 N4 98.06(13) . 2_557
N1 Ru1 N4 175.09(13) 2_557 .
N1 Ru1 N4 97.23(14) . .
N2 Ru1 N4 98.06(12) 2_557 .
N2 Ru1 N4 88.63(12) . .
N4 Ru1 N4 79.21(19) 2_557 .
N5 Ru2 N5 79.8(2) 2_557 .
N5 Ru2 N3 95.85(14) 2_557 .
N5 Ru2 N3 88.19(15) . .
N5 Ru2 N3 88.19(14) 2_557 2_557
N5 Ru2 N3 95.84(14) . 2_557
N3 Ru2 N3 174.75(19) . 2_557
N5 Ru2 N7 173.04(14) 2_557 2_557
N5 Ru2 N7 95.85(14) . 2_557
N3 Ru2 N7 78.52(13) . 2_557
N3 Ru2 N7 97.68(13) 2_557 2_557
N5 Ru2 N7 95.85(14) 2_557 .
N5 Ru2 N7 173.04(14) . .
N3 Ru2 N7 97.68(13) . .
N3 Ru2 N7 78.52(13) 2_557 .
N7 Ru2 N7 89.0(2) 2_557 .
N1 C49 C21 123.6(4) . .
C1 C2A C3 115.2(18) . .
C10 C11A C12 119.5(14) . .
C10 C11A C60B 118.8(10) . .
C12 C11A C60B 120.8(10) . .
F2B P1B F3B 88.5(6) . .
F2B P1B F4B 89.7(7) . .
F3B P1B F4B 93.0(6) . .
F2B P1B F5B 178.1(8) . .
F3B P1B F5B 89.7(6) . .
F4B P1B F5B 89.9(6) . .
F2B P1B F6B 86.9(7) . .
F3B P1B F6B 173.3(6) . .
F4B P1B F6B 91.8(5) . .
F5B P1B F6B 95.0(6) . .
F2B P1B F1B 89.6(7) . .
F3B P1B F1B 89.2(6) . .
F4B P1B F1B 177.7(6) . .
F5B P1B F1B 90.8(6) . .
F6B P1B F1B 85.9(5) . .
C64B C60B C61B 119.6(10) . .
C64B C60B C11A 124.7(13) . .
C61B C60B C11A 115.6(11) . .
C63B C62B C61B 126.1(13) . .
C60B C61B C62B 120.5(11) . .
C62B C63B C66B 122.6(13) . .
C62B C63B C65B 113.7(12) . .
C66B C63B C65B 123.6(14) . .
C60B C64B C65B 118.8(15) . .
C64B C65B C63B 121.3(16) . .
C68B C66B C67B 111.0(12) . .
C68B C66B C63B 114.8(12) . .
C67B C66B C63B 116.0(12) . .
C68B C66B C69B 108.3(13) . .
C67B C66B C69B 101.0(11) . .
C63B C66B C69B 104.2(9) . .
C3 C2B C1 120.2(19) . .
C3 C2B C61A 117(2) . .
C1 C2B C61A 121(2) . .
C12 C11B C10 116.6(10) . .
C64A C60A C61A 119.8(12) . .
C62A C61A C60A 117.8(11) . .
C62A C61A C2B 125.0(15) . .
C60A C61A C2B 117.1(14) . .
C61A C62A C63A 122.9(13) . .
C65A C63A C62A 118.1(15) . .
C60A C64A C65A 122.0(13) . .
C63A C65A C64A 119.3(12) . .
C63A C65A C66A 118.4(18) . .
C64A C65A C66A 122.3(16) . .
C68A C66A C67A 115(4) . .
C68A C66A C65A 107(2) . .
C67A C66A C65A 111(2) . .
C68A C66A C69A 114(4) . .
C67A C66A C69A 98(3) . .
C65A C66A C69A 111(4) . .
F5A P1A F2A 178.6(19) . .
F5A P1A F1A 86.1(15) . .
F2A P1A F1A 92.7(10) . .
F5A P1A F6A 95(2) . .
F2A P1A F6A 86.2(14) . .
F1A P1A F6A 173.6(19) . .
F5A P1A F3A 87.2(18) . .
F2A P1A F3A 93.5(14) . .
F1A P1A F3A 89.3(15) . .
F6A P1A F3A 97(2) . .
F5A P1A F4A 90.0(16) . .
F2A P1A F4A 89.2(10) . .
F1A P1A F4A 86.4(11) . .
F6A P1A F4A 87.2(19) . .
F3A P1A F4A 175.1(15) . .

loop_
_geom_bond_atom_site_label_1
_geom_bond_atom_site_label_2
_geom_bond_distance
_geom_bond_site_symmetry_2
C1 N5 1.338(7) .
C1 C2A 1.41(3) .
C1 C2B 1.43(4) .
C3 C2B 1.33(3) .
C3 C4 1.395(7) .
C3 C2A 1.43(2) .
C4 C5 1.407(6) .
C4 C6 1.451(6) .
C5 N5 1.355(5) .
C5 C5 1.432(10) 2_557
C6 N6 1.338(5) .
C6 C6 1.401(9) 2_557
C7 N6 1.329(5) .
C7 C7 1.409(8) 2_557
C7 C8 1.464(5) .
C8 C10 1.384(6) .
C8 C9 1.392(5) .
C9 N4 1.362(5) .
C9 C9 1.447(8) 2_557
C10 C11A 1.361(17) .
C10 C11B 1.408(10) .
C12 N4 1.326(6) .
C12 C11B 1.400(10) .
C12 C11A 1.405(15) .
C13 N2 1.343(5) .
C13 C14 1.377(6) .
C14 C15 1.392(7) .
C15 C16 1.402(6) .
C15 C22 1.536(7) .
C16 C17 1.384(6) .
C17 N2 1.359(5) .
C17 C18 1.484(6) .
C18 N1 1.355(5) .
C18 C19 1.372(6) .
C19 C20 1.388(7) .
C20 C21 1.387(7) .
C20 C23 1.518(7) .
C21 C49 1.380(7) .
C22 C25 1.518(8) .
C22 C24 1.531(8) .
C22 C40 1.549(9) .
C23 C39 1.434(14) .
C23 C48A 1.466(19) .
C23 C38 1.467(13) .
C23 C39A 1.496(15) .
C23 C48 1.705(14) .
C23 C38A 1.733(19) .
C26 N3 1.334(5) .
C26 C27 1.388(6) .
C27 C28 1.374(7) .
C28 C29 1.388(7) .
C28 C35 1.534(7) .
C29 C30 1.390(6) .
C30 N3 1.351(6) .
C30 C31 1.488(6) 2_557
C31 N7 1.362(5) .
C31 C32 1.376(7) .
C31 C30 1.488(6) 2_557
C32 C44 1.386(6) .
C33 N7 1.339(5) .
C33 C34 1.376(7) .
C34 C44 1.401(7) .
C35 C47 1.502(11) .
C35 C36 1.513(8) .
C35 C37 1.563(9) .
C42 C80A 1.46(2) .
C42 C81A 1.51(2) .
C42 C81 1.51(2) .
C42 C80 1.513(18) .
C42 C44 1.528(8) .
C42 C82A 1.566(18) .
C42 C82 1.57(2) .
N1 C49 1.334(6) .
N1 Ru1 2.048(4) .
N2 Ru1 2.058(3) .
N3 Ru2 2.057(4) .
N4 Ru1 2.064(4) .
N5 Ru2 2.048(4) .
N7 Ru2 2.060(4) .
P2 F8B 1.459(16) .
P2 F10A 1.468(16) .
P2 F11 1.515(8) .
P2 F12A 1.526(10) .
P2 F7 1.555(6) .
P2 F9 1.570(4) .
P2 F8A 1.621(14) .
P2 F10B 1.67(3) .
P2 F12B 1.705(13) .
Ru1 N1 2.047(4) 2_557
Ru1 N2 2.058(3) 2_557
Ru1 N4 2.064(4) 2_557
Ru2 N5 2.048(4) 2_557
Ru2 N3 2.057(4) 2_557
Ru2 N7 2.060(4) 2_557
C11A C60B 1.507(19) .
P1B F2B 1.550(11) .
P1B F3B 1.568(9) .
P1B F4B 1.578(9) .
P1B F5B 1.606(8) .
P1B F6B 1.610(8) .
P1B F1B 1.623(12) .
C60B C64B 1.363(14) .
C60B C61B 1.388(13) .
C62B C63B 1.29(2) .
C62B C61B 1.400(16) .
C63B C66B 1.465(9) .
C63B C65B 1.52(3) .
C64B C65B 1.42(2) .
C66B C68B 1.446(9) .
C66B C67B 1.460(9) .
C66B C69B 1.487(9) .
C2B C61A 1.55(3) .
C60A C64A 1.363(19) .
C60A C61A 1.421(15) .
C61A C62A 1.363(19) .
C62A C63A 1.44(2) .
C63A C65A 1.36(2) .
C64A C65A 1.42(2) .
C65A C66A 1.58(2) .
C66A C68A 1.45(4) .
C66A C67A 1.51(4) .
C66A C69A 1.63(7) .
P1A F5A 1.51(2) .
P1A F2A 1.524(17) .
P1A F1A 1.535(17) .
P1A F6A 1.61(2) .
P1A F3A 1.64(2) .
P1A F4A 1.71(2) .

loop_
_platon_squeeze_void_nr
_platon_squeeze_void_average_x
_platon_squeeze_void_average_y
_platon_squeeze_void_average_z
_platon_squeeze_void_volume
_platon_squeeze_void_count_electrons
_platon_squeeze_void_content
1 0.213 0.250 0.065 2714 379 '11 (CH3)3COCH3'
2 -0.230 0.750 0.403 2714 379 '11 (CH3)3COCH3'
3 0.090 0.141 0.400 10 0 ' '
4 0.090 0.359 0.900 10 0 ' '
5 0.250 0.133 0.500 25 1 ' '
6 0.250 0.367 1.000 26 1 ' '
7 0.410 0.141 0.600 10 0 ' '
8 0.410 0.359 0.100 10 0 ' '
9 0.590 0.641 0.900 10 0 ' '
10 0.590 0.859 0.400 10 0 ' '
11 0.750 0.633 1.000 25 1 ' '
12 0.750 0.867 0.500 26 1 ' '
13 0.910 0.641 0.100 10 0 ' '
14 0.910 0.859 0.600 10 0 ' '
